data_4127291
loop_
_publ_author_name
'Yu, Mei-Hui'
'Space, Brian'
'Franz, Douglas'
'Zhou, Wei'
'He, Chaohui'
'Li, Libo'
'Krishna, Rajamani'
'Chang, Ze'
'Li, Wei'
'Hu, Tong-Liang'
'Bu, Xian-He'

_publ_section_title
;
 Enhanced Gas Uptake in a Microporous Metal-Organic Framework <i>via</i> a
 Sorbate Induced-Fit Mechanism.
;
_journal_name_full 'Journal of the American Chemical Society'
_journal_paper_doi 10.1021/jacs.9b07807
_journal_year 2019
_chemical_formula_moiety 'C13 H6 Cu F N O4, C1.5 H5'
_chemical_formula_sum 'C29 H22 Cu2 F2 N2 O8'
_chemical_formula_weight 691.59
_space_group_crystal_system monoclinic
_space_group_IT_number 14
_space_group_name_Hall '-P 2ybc'
_space_group_name_H-M_alt 'P 1 21/c 1'
_symmetry_space_group_name_Hall '-P 2ybc'
_symmetry_space_group_name_H-M 'P 1 21/c 1'
_atom_sites_solution_hydrogens geom
_atom_sites_solution_primary direct
_audit_creation_date 2018-11-23
_audit_creation_method
;
Olex2 1.2
(compiled 2018.05.29 svn.r3508 for OlexSys, GUI svn.r5506)
;
_cell_angle_alpha 90
_cell_angle_beta 108.493(8)
_cell_angle_gamma 90
_cell_formula_units_Z 2
_cell_length_a 10.5743(7)
_cell_length_b 10.6558(7)
_cell_length_c 15.2273(12)
_cell_measurement_reflns_used 3694
_cell_measurement_temperature 298(20)
_cell_measurement_theta_max 73.6900
_cell_measurement_theta_min 5.1100
_cell_volume 1627.2(2)
_computing_cell_refinement 'CrysAlisPro 1.171.39.7e (Rigaku OD, 2015)'
_computing_data_collection 'CrysAlisPro 1.171.39.7e (Rigaku OD, 2015)'
_computing_data_reduction 'CrysAlisPro 1.171.39.7e (Rigaku OD, 2015)'
_computing_molecular_graphics 'Olex2 (Dolomanov et al., 2009)'
_computing_publication_material 'Olex2 (Dolomanov et al., 2009)'
_computing_structure_refinement 'ShelXL (Sheldrick, 2015)'
_computing_structure_solution 'ShelXT (Sheldrick, 2015)'
_diffrn_ambient_environment air
_diffrn_ambient_temperature 298(20)
_diffrn_detector 'CCD plate'
_diffrn_measured_fraction_theta_full 0.991
_diffrn_measured_fraction_theta_max 0.963
_diffrn_measurement_details
;
List of Runs (angles in degrees, time in seconds):

  # Type    Start    End  Width  t~exp~   \w     \q     \k     \f   Frames
--------------------------------------------------------------------------
  1  \w    -27.00  19.00   0.50    6.92    --    0.00  82.00-180.00   92
  2  \w      5.00  48.00   0.50    6.92    --    0.00  77.00   0.00   86
  3  \w      2.00  29.00   0.50    6.92    --    0.00  38.00  90.00   54
  4  \w    -19.00  34.00   0.50    6.92    --    0.00  82.00 -90.00  106
  5  \w    -31.00  32.00   0.50    6.92    --    0.00  82.00  60.00  126
  6  \w    155.00 180.00   0.50   27.67    --   94.30  82.00-120.00   50
  7  \w     11.00  94.00   0.50   27.67    --   94.30 -61.00 -60.00  166
  8  \w    112.00 183.00   0.50   27.67    --   94.30  82.00 120.00  142
  9  \w     77.00 156.00   0.50   27.67    --   94.30  45.00  90.00  158
 10  \w    113.00 160.00   0.50   27.67    --   94.30  82.00  90.00   94
 11  \w     13.00 105.00   0.50   27.67    --   94.30 -61.00-150.00  184
 12  \w    106.00 184.00   0.50   27.67    --   94.30  77.00 -30.00  156
 13  \w     80.00 173.00   0.50   27.67    --   94.30  45.00  60.00  186
;
_diffrn_measurement_device 'four-circle diffractometer'
_diffrn_measurement_device_type 'XtaLAB Pro: Kappa single'
_diffrn_measurement_method '\w scans'
_diffrn_orient_matrix_type 'CrysAlisPro convention (1999,Acta A55,543-557)'
_diffrn_orient_matrix_UB_11 0.1476279000
_diffrn_orient_matrix_UB_12 -0.0325765000
_diffrn_orient_matrix_UB_13 0.0489599000
_diffrn_orient_matrix_UB_21 0.0425584000
_diffrn_orient_matrix_UB_22 0.1164470000
_diffrn_orient_matrix_UB_23 -0.0435823000
_diffrn_orient_matrix_UB_31 -0.0020351000
_diffrn_orient_matrix_UB_32 0.0793197000
_diffrn_orient_matrix_UB_33 0.0841168000
_diffrn_radiation_monochromator graphite
_diffrn_radiation_probe x-ray
_diffrn_radiation_type CuK\a
_diffrn_radiation_wavelength 1.54184
_diffrn_reflns_av_R_equivalents 0.0795
_diffrn_reflns_av_unetI/netI 0.0910
_diffrn_reflns_Laue_measured_fraction_full 0.991
_diffrn_reflns_Laue_measured_fraction_max 0.963
_diffrn_reflns_limit_h_max 9
_diffrn_reflns_limit_h_min -13
_diffrn_reflns_limit_k_max 13
_diffrn_reflns_limit_k_min -12
_diffrn_reflns_limit_l_max 18
_diffrn_reflns_limit_l_min -11
_diffrn_reflns_number 8741
_diffrn_reflns_point_group_measured_fraction_full 0.991
_diffrn_reflns_point_group_measured_fraction_max 0.963
_diffrn_reflns_theta_full 67.684
_diffrn_reflns_theta_max 74.210
_diffrn_reflns_theta_min 4.409
_diffrn_source 'fine-focus sealed X-ray tube'
_diffrn_source_type 'Enhance (Cu) X-ray Source'
_exptl_absorpt_coefficient_mu 2.131
_exptl_absorpt_correction_T_max 1.00000
_exptl_absorpt_correction_T_min 0.30276
_exptl_absorpt_correction_type multi-scan
_exptl_absorpt_process_details
;
CrysAlisPro 1.171.39.7e (Rigaku Oxford Diffraction, 2015)
Empirical absorption correction using spherical harmonics,
 implemented in SCALE3 ABSPACK scaling algorithm.
;
_exptl_crystal_colour BLUE
_exptl_crystal_density_diffrn 1.411
_exptl_crystal_description rhombus
_exptl_crystal_F_000 700
_exptl_crystal_size_max 0.2
_exptl_crystal_size_mid 0.15
_exptl_crystal_size_min 0.1
_refine_diff_density_max 1.696
_refine_diff_density_min -0.806
_refine_diff_density_rms 0.190
_refine_ls_extinction_method none
_refine_ls_goodness_of_fit_ref 1.095
_refine_ls_hydrogen_treatment constr
_refine_ls_matrix_type full
_refine_ls_number_parameters 210
_refine_ls_number_reflns 3197
_refine_ls_number_restraints 0
_refine_ls_restrained_S_all 1.095
_refine_ls_R_factor_all 0.1546
_refine_ls_R_factor_gt 0.1033
_refine_ls_shift/su_max 0.000
_refine_ls_shift/su_mean 0.000
_refine_ls_structure_factor_coef Fsqd
_refine_ls_weighting_details 'w=1/[\s^2^(Fo^2^)+(0.1510P)^2^+22.0089P] where P=(Fo^2^+2Fc^2^)/3'
_refine_ls_weighting_scheme calc
_refine_ls_wR_factor_gt 0.3179
_refine_ls_wR_factor_ref 0.3438
_reflns_Friedel_coverage 0.000
_reflns_number_gt 2072
_reflns_number_total 3197
_reflns_threshold_expression 'I > 2\s(I)'
_cod_data_source_file NKU-FlexMOF-1a-C3H8.cif
_cod_data_source_block NKU-FlexMOF-1a-C3H8
_cod_database_code 4127291
_shelx_shelxl_version_number 2014/7
_shelx_space_group_comment
;
The symmetry employed for this shelxl refinement is uniquely defined
by the following loop, which should always be used as a source of
symmetry information in preference to the above space-group names.
They are only intended as comments.
;
_shelx_estimated_absorpt_t_max 1.000
_shelx_estimated_absorpt_t_min 0.303
_reflns_odcompleteness_completeness 98.80
_reflns_odcompleteness_iscentric 1
_reflns_odcompleteness_theta 66.97
_olex2_refinement_description
;
1. Fixed Uiso
 At 1.2 times of:
  All C(H) groups, All C(H,H) groups, All C(H,H,H) groups
2. Others
 Fixed Sof: C00L(0.5) H00A(0.5) H00B(0.5) H00C(0.5) C00M(0.5) H00D(0.5)
 H00E(0.5) H00K(0.5) C1(0.5)
3.a Secondary CH2 refined with riding coordinates:
 C1(H1A,H1B)
3.b Aromatic/amide H refined with riding coordinates:
 C009(H009), C00F(H00F), C00G(H00G), C00H(H00H), C00I(H00I), C00J(H00J)
3.c Idealised Me refined as rotating group:
 C00L(H00A,H00B,H00C), C00M(H00D,H00E,H00K)
;
_olex2_submission_special_instructions 'No special instructions were received'
_oxdiff_exptl_absorpt_empirical_details
;
Empirical correction (ABSPACK) includes:
- Absorption correction using spherical harmonics
- Frame scaling
- Detector area scaling
;
_oxdiff_exptl_absorpt_empirical_full_max 2.620
_oxdiff_exptl_absorpt_empirical_full_min 0.523

loop_
_space_group_symop_operation_xyz
'x, y, z'
'-x, y+1/2, -z+1/2'
'-x, -y, -z'
'x, -y-1/2, z-1/2'

loop_
_atom_site_label
_atom_site_type_symbol
_atom_site_fract_x
_atom_site_fract_y
_atom_site_fract_z
_atom_site_U_iso_or_equiv
_atom_site_adp_type
_atom_site_occupancy
_atom_site_site_symmetry_order
_atom_site_calc_flag
_atom_site_refinement_flags_posn
_atom_site_refinement_flags_occupancy
Cu01 Cu 0.09420(13) -0.08515(13) 0.51404(9) 0.0289(5) Uani 1 1 d . .
O002 O 0.1829(7) -0.0027(7) 0.6322(5) 0.0420(18) Uani 1 1 d . .
O003 O 0.0194(7) 0.1387(7) 0.6112(5) 0.0411(17) Uani 1 1 d . .
O004 O 0.0227(7) 0.3283(7) 0.9263(5) 0.0423(18) Uani 1 1 d . .
O005 O 0.1899(7) 0.4677(7) 0.9578(5) 0.0445(18) Uani 1 1 d . .
N006 N 0.7743(7) 0.2541(8) 0.9678(6) 0.0349(19) Uani 1 1 d . .
F007 F 0.8039(8) -0.0787(7) 0.9665(8) 0.095(3) Uani 1 1 d . .
C008 C 0.1339(9) 0.3667(10) 0.9233(7) 0.035(2) Uani 1 1 d . .
C009 C 0.3423(9) 0.2675(10) 0.9124(7) 0.036(2) Uani 1 1 d . .
H009 H 0.3901 0.3108 0.9656 0.043 Uiso 1 1 calc R .
C00A C 0.1286(9) 0.0898(10) 0.6573(7) 0.034(2) Uani 1 1 d . .
C00B C 0.4082(9) 0.1849(9) 0.8709(7) 0.033(2) Uani 1 1 d . .
C00C C 0.2010(9) 0.1473(10) 0.7495(7) 0.035(2) Uani 1 1 d . .
C00D C 0.2057(9) 0.2857(10) 0.8748(7) 0.033(2) Uani 1 1 d . .
C00E C 0.5552(9) 0.1658(10) 0.9099(7) 0.034(2) Uani 1 1 d . .
C00F C 0.3377(10) 0.1243(10) 0.7903(7) 0.037(2) Uani 1 1 d . .
H00F H 0.3809 0.0679 0.7629 0.045 Uiso 1 1 calc R .
C00G C 0.6414(9) 0.2662(10) 0.9337(7) 0.034(2) Uani 1 1 d . .
H00G H 0.6056 0.3467 0.9257 0.041 Uiso 1 1 calc R .
C00H C 0.1361(9) 0.2253(10) 0.7932(6) 0.035(2) Uani 1 1 d . .
H00H H 0.0446 0.2375 0.7678 0.042 Uiso 1 1 calc R .
C00I C 0.8256(10) 0.1388(11) 0.9783(9) 0.048(3) Uani 1 1 d . .
H00I H 0.9176 0.1286 1.0015 0.057 Uiso 1 1 calc R .
C00J C 0.6104(11) 0.0468(11) 0.9211(9) 0.051(3) Uani 1 1 d . .
H00J H 0.5565 -0.0240 0.9055 0.062 Uiso 1 1 calc R .
C00K C 0.7465(11) 0.0360(12) 0.9558(11) 0.060(4) Uani 1 1 d . .
C00L C 0.589(5) 0.092(3) 0.656(3) 0.106(15) Uani 0.5 1 d . P
H00A H 0.5962 0.0720 0.5964 0.127 Uiso 0.5 1 calc GR P
H00B H 0.5022 0.0680 0.6579 0.127 Uiso 0.5 1 calc GR P
H00C H 0.6560 0.0470 0.7031 0.127 Uiso 0.5 1 calc GR P
C00M C 0.747(3) 0.217(7) 0.710(3) 0.17(3) Uani 0.5 1 d . P
H00D H 0.7745 0.1316 0.7234 0.203 Uiso 0.5 1 calc GR P
H00E H 0.7753 0.2654 0.7664 0.203 Uiso 0.5 1 calc GR P
H00K H 0.7867 0.2512 0.6667 0.203 Uiso 0.5 1 calc GR P
C1 C 0.607(3) 0.223(3) 0.6722(19) 0.079(10) Uani 0.5 1 d . P
H1A H 0.5777 0.2714 0.6155 0.094 Uiso 1 1 calc R .
H1B H 0.5647 0.2535 0.7159 0.094 Uiso 1 1 calc R .

loop_
_atom_site_aniso_label
_atom_site_aniso_U_11
_atom_site_aniso_U_22
_atom_site_aniso_U_33
_atom_site_aniso_U_23
_atom_site_aniso_U_13
_atom_site_aniso_U_12
Cu01 0.0240(7) 0.0336(8) 0.0293(8) 0.0000(6) 0.0087(5) 0.0009(6)
O002 0.033(4) 0.051(5) 0.039(4) -0.012(3) 0.008(3) 0.003(3)
O003 0.037(4) 0.053(4) 0.031(4) -0.009(3) 0.009(3) 0.006(3)
O004 0.034(4) 0.048(4) 0.047(4) -0.015(4) 0.017(3) -0.001(3)
O005 0.031(4) 0.050(4) 0.054(5) -0.016(4) 0.015(3) -0.004(3)
N006 0.024(4) 0.033(4) 0.045(5) 0.001(4) 0.007(3) -0.006(3)
F007 0.047(4) 0.041(4) 0.183(11) 0.012(5) 0.017(5) 0.008(3)
C008 0.029(5) 0.043(6) 0.033(5) -0.007(4) 0.009(4) 0.002(4)
C009 0.028(5) 0.042(6) 0.034(5) -0.010(4) 0.007(4) 0.000(4)
C00A 0.028(4) 0.046(6) 0.028(5) -0.002(4) 0.010(4) -0.002(4)
C00B 0.029(5) 0.037(5) 0.033(5) -0.009(4) 0.009(4) 0.000(4)
C00C 0.023(4) 0.043(6) 0.039(6) -0.007(5) 0.010(4) -0.002(4)
C00D 0.030(5) 0.044(6) 0.029(5) -0.005(4) 0.013(4) -0.003(4)
C00E 0.023(4) 0.045(6) 0.036(5) -0.004(4) 0.010(4) -0.001(4)
C00F 0.033(5) 0.047(6) 0.028(5) -0.014(4) 0.005(4) -0.005(4)
C00G 0.028(5) 0.040(5) 0.033(5) -0.006(4) 0.008(4) 0.001(4)
C00H 0.027(5) 0.051(6) 0.026(5) -0.005(4) 0.006(4) 0.000(4)
C00I 0.024(5) 0.044(6) 0.071(8) 0.005(6) 0.010(5) 0.003(4)
C00J 0.031(5) 0.042(6) 0.076(9) -0.008(6) 0.010(5) -0.003(5)
C00K 0.032(6) 0.041(6) 0.096(11) 0.005(7) 0.006(6) 0.008(5)
C00L 0.17(4) 0.08(2) 0.11(3) 0.03(2) 0.12(3) 0.05(3)
C00M 0.046(18) 0.40(9) 0.07(2) -0.10(4) 0.025(17) -0.02(3)
C1 0.12(3) 0.10(3) 0.039(15) 0.010(15) 0.054(17) 0.03(2)

loop_
_atom_type_symbol
_atom_type_description
_atom_type_scat_dispersion_real
_atom_type_scat_dispersion_imag
_atom_type_scat_source
C C 0.0181 0.0091 'International Tables Vol C Tables 4.2.6.8 and 6.1.1.4'
H H 0.0000 0.0000 'International Tables Vol C Tables 4.2.6.8 and 6.1.1.4'
Cu Cu -1.9646 0.5888 'International Tables Vol C Tables 4.2.6.8 and 6.1.1.4'
F F 0.0727 0.0534 'International Tables Vol C Tables 4.2.6.8 and 6.1.1.4'
N N 0.0311 0.0180 'International Tables Vol C Tables 4.2.6.8 and 6.1.1.4'
O O 0.0492 0.0322 'International Tables Vol C Tables 4.2.6.8 and 6.1.1.4'

loop_
_geom_angle_atom_site_label_1
_geom_angle_atom_site_label_2
_geom_angle_atom_site_label_3
_geom_angle
_geom_angle_site_symmetry_1
_geom_angle_site_symmetry_3
O002 Cu01 Cu01 87.5(2) . 3_556
O002 Cu01 O003 168.5(3) . 3_556
O002 Cu01 O004 88.5(3) . 2_546
O002 Cu01 O005 87.3(3) . 4_565
O002 Cu01 N006 97.9(3) . 2_646
O003 Cu01 Cu01 81.1(2) 3_556 3_556
O003 Cu01 N006 93.6(3) 3_556 2_646
O004 Cu01 Cu01 81.1(2) 2_546 3_556
O004 Cu01 O003 91.8(3) 2_546 3_556
O004 Cu01 N006 92.4(3) 2_546 2_646
O005 Cu01 Cu01 87.6(2) 4_565 3_556
O005 Cu01 O003 90.1(3) 4_565 3_556
O005 Cu01 O004 168.1(3) 4_565 2_546
O005 Cu01 N006 99.2(3) 4_565 2_646
N006 Cu01 Cu01 171.5(2) 2_646 3_556
C00A O002 Cu01 120.0(6) . .
C00A O003 Cu01 125.8(7) . 3_556
C008 O004 Cu01 126.3(7) . 2_556
C008 O005 Cu01 119.1(6) . 4_566
C00G N006 Cu01 121.6(7) . 2_656
C00I N006 Cu01 119.5(6) . 2_656
C00I N006 C00G 118.2(9) . .
O004 C008 O005 125.6(9) . .
O004 C008 C00D 117.2(9) . .
O005 C008 C00D 117.1(9) . .
C00B C009 H009 119.8 . .
C00D C009 H009 119.8 . .
C00D C009 C00B 120.4(9) . .
O002 C00A C00C 117.2(8) . .
O003 C00A O002 125.4(9) . .
O003 C00A C00C 117.3(9) . .
C009 C00B C00E 120.9(9) . .
C00F C00B C009 119.6(9) . .
C00F C00B C00E 119.5(9) . .
C00F C00C C00A 119.4(9) . .
C00H C00C C00A 121.0(8) . .
C00H C00C C00F 119.5(9) . .
C009 C00D C008 120.2(9) . .
C00H C00D C008 120.3(8) . .
C00H C00D C009 119.5(9) . .
C00G C00E C00B 121.2(9) . .
C00G C00E C00J 117.5(9) . .
C00J C00E C00B 121.3(9) . .
C00B C00F C00C 120.2(10) . .
C00B C00F H00F 119.9 . .
C00C C00F H00F 119.9 . .
N006 C00G C00E 123.5(9) . .
N006 C00G H00G 118.3 . .
C00E C00G H00G 118.3 . .
C00C C00H C00D 120.6(9) . .
C00C C00H H00H 119.7 . .
C00D C00H H00H 119.7 . .
N006 C00I H00I 119.3 . .
N006 C00I C00K 121.3(9) . .
C00K C00I H00I 119.3 . .
C00E C00J H00J 120.8 . .
C00K C00J C00E 118.3(10) . .
C00K C00J H00J 120.8 . .
F007 C00K C00I 118.9(10) . .
F007 C00K C00J 119.9(11) . .
C00I C00K C00J 121.2(11) . .
H00A C00L H00B 109.5 . .
H00A C00L H00C 109.5 . .
H00B C00L H00C 109.5 . .
C1 C00L H00A 109.5 . .
C1 C00L H00B 109.5 . .
C1 C00L H00C 109.5 . .
H00D C00M H00E 109.5 . .
H00D C00M H00K 109.5 . .
H00E C00M H00K 109.5 . .
C1 C00M H00D 109.5 . .
C1 C00M H00E 109.5 . .
C1 C00M H00K 109.5 . .
C00L C1 H1A 112.6 . .
C00L C1 H1B 112.6 . .
C00M C1 C00L 96(4) . .
C00M C1 H1A 112.6 . .
C00M C1 H1B 112.6 . .
H1A C1 H1B 110.1 . .

loop_
_geom_bond_atom_site_label_1
_geom_bond_atom_site_label_2
_geom_bond_distance
_geom_bond_site_symmetry_2
Cu01 Cu01 2.628(3) 3_556
Cu01 O002 1.954(7) .
Cu01 O003 1.987(7) 3_556
Cu01 O004 1.979(7) 2_546
Cu01 O005 1.968(7) 4_565
Cu01 N006 2.168(8) 2_646
O002 C00A 1.259(12) .
O003 Cu01 1.987(7) 3_556
O003 C00A 1.259(11) .
O004 Cu01 1.979(7) 2_556
O004 C008 1.260(12) .
O005 Cu01 1.968(7) 4_566
O005 C008 1.260(12) .
N006 Cu01 2.168(8) 2_656
N006 C00G 1.341(12) .
N006 C00I 1.333(14) .
F007 C00K 1.352(14) .
C008 C00D 1.491(13) .
C009 H009 0.9300 .
C009 C00B 1.392(13) .
C009 C00D 1.389(13) .
C00A C00C 1.500(13) .
C00B C00E 1.492(13) .
C00B C00F 1.378(13) .
C00C C00F 1.402(13) .
C00C C00H 1.377(14) .
C00D C00H 1.385(13) .
C00E C00G 1.377(14) .
C00E C00J 1.383(15) .
C00F H00F 0.9300 .
C00G H00G 0.9300 .
C00H H00H 0.9300 .
C00I H00I 0.9300 .
C00I C00K 1.354(17) .
C00J H00J 0.9300 .
C00J C00K 1.372(15) .
C00L H00A 0.9600 .
C00L H00B 0.9600 .
C00L H00C 0.9600 .
C00L C1 1.42(5) .
C00M H00D 0.9600 .
C00M H00E 0.9600 .
C00M H00K 0.9600 .
C00M C1 1.41(4) .
C1 H1A 0.9700 .
C1 H1B 0.9700 .

loop_
_geom_torsion_atom_site_label_1
_geom_torsion_atom_site_label_2
_geom_torsion_atom_site_label_3
_geom_torsion_atom_site_label_4
_geom_torsion
_geom_torsion_site_symmetry_1
Cu01 O002 C00A O003 -1.6(14) .
Cu01 O002 C00A C00C 179.0(7) .
Cu01 O003 C00A O002 -1.3(15) 3_556
Cu01 O003 C00A C00C 178.1(7) 3_556
Cu01 O004 C008 O005 -0.2(16) 2_556
Cu01 O004 C008 C00D 179.8(7) 2_556
Cu01 O005 C008 O004 -4.9(15) 4_566
Cu01 O005 C008 C00D 175.2(7) 4_566
Cu01 N006 C00G C00E 171.3(8) 2_656
Cu01 N006 C00I C00K -171.2(11) 2_656
O002 C00A C00C C00F 19.1(15) .
O002 C00A C00C C00H -162.9(10) .
O003 C00A C00C C00F -160.4(10) .
O003 C00A C00C C00H 17.6(15) .
O004 C008 C00D C009 -137.9(11) .
O004 C008 C00D C00H 40.3(15) .
O005 C008 C00D C009 42.0(15) .
O005 C008 C00D C00H -139.8(10) .
N006 C00I C00K F007 179.1(13) .
N006 C00I C00K C00J 0(2) .
C008 C00D C00H C00C -178.0(10) .
C009 C00B C00E C00G -47.8(15) .
C009 C00B C00E C00J 134.0(12) .
C009 C00B C00F C00C 1.1(16) .
C009 C00D C00H C00C 0.2(16) .
C00A C00C C00F C00B 174.3(10) .
C00A C00C C00H C00D -174.9(10) .
C00B C009 C00D C008 175.4(10) .
C00B C009 C00D C00H -2.9(16) .
C00B C00E C00G N006 -179.1(9) .
C00B C00E C00J C00K 178.8(12) .
C00D C009 C00B C00E 179.2(10) .
C00D C009 C00B C00F 2.2(16) .
C00E C00B C00F C00C -175.9(10) .
C00E C00J C00K F007 -179.2(13) .
C00E C00J C00K C00I 0(2) .
C00F C00B C00E C00G 129.1(11) .
C00F C00B C00E C00J -49.1(16) .
C00F C00C C00H C00D 3.1(16) .
C00G N006 C00I C00K -0.4(18) .
C00G C00E C00J C00K 0.5(18) .
C00H C00C C00F C00B -3.7(16) .
C00I N006 C00G C00E 0.7(16) .
C00J C00E C00G N006 -0.8(16) .
